data_4068778
loop_
_publ_author_name
'Han, Yuan'
'Lee, Li Juan'
'Huynh, Han Vinh'

_publ_section_title
;
 Palladium(II) Pyrazolin-4-ylidenes: Substituent Effects on the Formation
 and Catalytic Activity of Pyrazole-Based Remote NHC Complexes
;
_journal_issue 9
_journal_name_full Organometallics
_journal_page_first 2778
_journal_paper_doi 10.1021/om8010849
_journal_volume 28
_journal_year 2009
_chemical_formula_sum 'C21 H28 I2 N3 O0.5 Pd'
_chemical_formula_weight 690.66
_chemical_name_systematic
; 
 ? 
;
_space_group_IT_number 14
_symmetry_cell_setting monoclinic
_symmetry_space_group_name_Hall '-P 2yn'
_symmetry_space_group_name_H-M 'P 1 21/n 1'
_atom_sites_solution_hydrogens geom
_atom_sites_solution_primary direct
_atom_sites_solution_secondary difmap
_audit_creation_method SHELXL-97
_cell_angle_alpha 90.00
_cell_angle_beta 99.156(2)
_cell_angle_gamma 90.00
_cell_formula_units_Z 8
_cell_length_a 18.577(2)
_cell_length_b 9.4289(11)
_cell_length_c 28.349(3)
_cell_measurement_reflns_used 8393
_cell_measurement_temperature 223(2)
_cell_measurement_theta_max 27.17
_cell_measurement_theta_min 2.28
_cell_volume 4902.4(9)
_computing_cell_refinement 'Bruker SMART'
_computing_data_collection 'Bruker SMART'
_computing_data_reduction 'Bruker SAINT'
_computing_molecular_graphics 'Bruker SHELXTL'
_computing_publication_material 'Bruker SHELXTL'
_computing_structure_refinement 'SHELXL-97 (Sheldrick, 1997)'
_computing_structure_solution 'SHELXS-97 (Sheldrick, 1990)'
_diffrn_ambient_temperature 223(2)
_diffrn_measured_fraction_theta_full 0.996
_diffrn_measured_fraction_theta_max 0.996
_diffrn_measurement_device_type 'CCD area detector'
_diffrn_measurement_method 'phi and omega scans'
_diffrn_radiation_monochromator graphite
_diffrn_radiation_source 'fine-focus sealed tube'
_diffrn_radiation_type MoK\a
_diffrn_radiation_wavelength 0.71073
_diffrn_reflns_av_R_equivalents 0.0305
_diffrn_reflns_av_sigmaI/netI 0.0406
_diffrn_reflns_limit_h_max 23
_diffrn_reflns_limit_h_min -23
_diffrn_reflns_limit_k_max 11
_diffrn_reflns_limit_k_min -12
_diffrn_reflns_limit_l_max 36
_diffrn_reflns_limit_l_min -30
_diffrn_reflns_number 26478
_diffrn_reflns_theta_full 27.47
_diffrn_reflns_theta_max 27.47
_diffrn_reflns_theta_min 1.46
_exptl_absorpt_coefficient_mu 3.289
_exptl_absorpt_correction_T_max 0.5592
_exptl_absorpt_correction_T_min 0.2603
_exptl_absorpt_correction_type multi-scan
_exptl_absorpt_process_details 'Sadabs, (Sheldrick 2001)'
_exptl_crystal_colour Yellow
_exptl_crystal_density_diffrn 1.871
_exptl_crystal_density_meas ?
_exptl_crystal_density_method 'not measured'
_exptl_crystal_description Block
_exptl_crystal_F_000 2648
_exptl_crystal_size_max 0.56
_exptl_crystal_size_mid 0.34
_exptl_crystal_size_min 0.20
_refine_diff_density_max 1.193
_refine_diff_density_min -1.029
_refine_diff_density_rms 0.113
_refine_ls_extinction_method none
_refine_ls_goodness_of_fit_ref 1.075
_refine_ls_hydrogen_treatment constr
_refine_ls_matrix_type full
_refine_ls_number_parameters 529
_refine_ls_number_reflns 11178
_refine_ls_number_restraints 6
_refine_ls_restrained_S_all 1.077
_refine_ls_R_factor_all 0.0595
_refine_ls_R_factor_gt 0.0455
_refine_ls_shift/su_max 0.002
_refine_ls_shift/su_mean 0.000
_refine_ls_structure_factor_coef Fsqd
_refine_ls_weighting_details 'calc w=1/[\s^2^(Fo^2^)+(0.0344P)^2^+11.9167P] where P=(Fo^2^+2Fc^2^)/3'
_refine_ls_weighting_scheme calc
_refine_ls_wR_factor_gt 0.1035
_refine_ls_wR_factor_ref 0.1091
_reflns_number_gt 8811
_reflns_number_total 11178
_reflns_threshold_expression >2sigma(I)
_cod_data_source_file om8010849_si_002.cif
_cod_data_source_block 5c
_cod_depositor_comments
;
The following automatic conversions were performed:

'_symmetry_cell_setting' value 'Monoclinic' changed to 'monoclinic'
according to /home/saulius/struct/CIF-dictionaries/cif_core.dic
dictionary named 'cif_core.dic' version 2.4.2 from 2011-04-26.

Automatic conversion script
Id: cif_fix_values 1715 2011-07-08 13:25:40Z adriana 

The following automatic conversions were performed:

'_exptl_crystal_density_meas' value 'Not Measured' was changed to '?'
- the value is perceived as not measured.

Automatic conversion script
Id: cif_fix_values 3008 2015-01-20 13:52:24Z robertas 
;
_cod_original_cell_volume 4902.5(10)
_cod_original_sg_symbol_H-M P2(1)/n
_cod_original_formula_sum 'C21 H28 I2 N3 O0.50 Pd'
_cod_database_code 4068778

loop_
_symmetry_equiv_pos_as_xyz
'x, y, z'
'-x+1/2, y+1/2, -z+1/2'
'-x, -y, -z'
'x-1/2, -y-1/2, z-1/2'

loop_
_atom_site_label
_atom_site_type_symbol
_atom_site_fract_x
_atom_site_fract_y
_atom_site_fract_z
_atom_site_U_iso_or_equiv
_atom_site_adp_type
_atom_site_occupancy
_atom_site_symmetry_multiplicity
_atom_site_calc_flag
_atom_site_refinement_flags
_atom_site_disorder_assembly
_atom_site_disorder_group
Pd1 Pd 0.61686(2) 0.88474(4) 0.841131(14) 0.03678(10) Uani 1 1 d . . .
Pd2 Pd 0.38268(2) 0.52256(4) 0.652403(14) 0.03680(10) Uani 1 1 d . . .
I1 I 0.64673(2) 0.84892(4) 0.754286(13) 0.05337(11) Uani 1 1 d . . .
I2 I 0.588746(19) 0.91696(5) 0.928423(13) 0.04986(11) Uani 1 1 d . . .
I3 I 0.41467(2) 0.50765(5) 0.565752(13) 0.05464(12) Uani 1 1 d . . .
I4 I 0.34889(2) 0.54434(5) 0.738679(14) 0.05944(13) Uani 1 1 d . . .
N1 N 0.8317(2) 0.8006(5) 0.90227(15) 0.0391(10) Uani 1 1 d . . .
N2 N 0.8058(2) 0.6656(5) 0.89980(15) 0.0379(9) Uani 1 1 d . . .
N3 N 0.5151(2) 0.9793(5) 0.81472(16) 0.0450(11) Uani 1 1 d . . .
N4 N 0.1687(2) 0.6246(5) 0.59431(15) 0.0387(10) Uani 1 1 d . . .
N5 N 0.1960(2) 0.7589(4) 0.60116(15) 0.0356(9) Uani 1 1 d . . .
N6 N 0.4824(2) 0.4215(5) 0.67974(15) 0.0430(10) Uani 1 1 d . . .
C1 C 0.7138(3) 0.8074(5) 0.86847(16) 0.0341(10) Uani 1 1 d . . .
C2 C 0.7772(3) 0.8875(5) 0.88334(18) 0.0359(11) Uani 1 1 d . . .
C3 C 0.7346(3) 0.6682(5) 0.87944(17) 0.0364(11) Uani 1 1 d . . .
C4 C 0.7909(3) 1.0467(6) 0.8839(2) 0.0444(13) Uani 1 1 d . . .
H4 H 0.8422 1.0613 0.8795 0.053 Uiso 1 1 calc R . .
C5 C 0.7429(3) 1.1268(6) 0.8439(2) 0.0569(16) Uani 1 1 d . . .
H5A H 0.7461 1.0821 0.8135 0.085 Uiso 1 1 calc R . .
H5B H 0.7593 1.2243 0.8434 0.085 Uiso 1 1 calc R . .
H5C H 0.6927 1.1250 0.8495 0.085 Uiso 1 1 calc R . .
C6 C 0.7824(4) 1.1093(6) 0.9326(2) 0.0591(17) Uani 1 1 d . . .
H6A H 0.7333 1.0920 0.9388 0.089 Uiso 1 1 calc R . .
H6B H 0.7913 1.2107 0.9325 0.089 Uiso 1 1 calc R . .
H6C H 0.8171 1.0649 0.9574 0.089 Uiso 1 1 calc R . .
C7 C 0.6929(3) 0.5290(5) 0.87525(19) 0.0408(12) Uani 1 1 d . . .
H7 H 0.7289 0.4535 0.8723 0.049 Uiso 1 1 calc R . .
C8 C 0.6368(7) 0.5184(10) 0.8327(3) 0.159(6) Uani 1 1 d . . .
H8A H 0.6013 0.5936 0.8333 0.239 Uiso 1 1 calc R . .
H8B H 0.6126 0.4272 0.8325 0.239 Uiso 1 1 calc R . .
H8C H 0.6593 0.5275 0.8043 0.239 Uiso 1 1 calc R . .
C9 C 0.6613(5) 0.4969(9) 0.9204(3) 0.103(3) Uani 1 1 d . . .
H9A H 0.6219 0.5625 0.9229 0.155 Uiso 1 1 calc R . .
H9B H 0.6991 0.5072 0.9480 0.155 Uiso 1 1 calc R . .
H9C H 0.6428 0.4006 0.9190 0.155 Uiso 1 1 calc R . .
C10 C 0.9067(3) 0.8329(6) 0.9237(2) 0.0487(14) Uani 1 1 d . . .
H10A H 0.9400 0.7764 0.9083 0.073 Uiso 1 1 calc R . .
H10B H 0.9137 0.8109 0.9575 0.073 Uiso 1 1 calc R . .
H10C H 0.9164 0.9328 0.9194 0.073 Uiso 1 1 calc R . .
C11 C 0.8518(3) 0.5479(6) 0.9178(2) 0.0422(12) Uani 1 1 d . . .
C12 C 0.8824(3) 0.4629(6) 0.8866(2) 0.0518(14) Uani 1 1 d . . .
H12 H 0.8726 0.4795 0.8535 0.062 Uiso 1 1 calc R . .
C13 C 0.9276(3) 0.3531(7) 0.9049(3) 0.0645(18) Uani 1 1 d . . .
H13 H 0.9488 0.2949 0.8839 0.077 Uiso 1 1 calc R . .
C14 C 0.9418(4) 0.3279(7) 0.9528(3) 0.073(2) Uani 1 1 d . . .
H14 H 0.9734 0.2538 0.9648 0.087 Uiso 1 1 calc R . .
C15 C 0.9102(4) 0.4105(8) 0.9834(3) 0.075(2) Uani 1 1 d . . .
H15 H 0.9194 0.3912 1.0163 0.090 Uiso 1 1 calc R . .
C16 C 0.8647(3) 0.5226(7) 0.9666(2) 0.0551(15) Uani 1 1 d . . .
H16 H 0.8433 0.5798 0.9878 0.066 Uiso 1 1 calc R . .
C17 C 0.5101(4) 1.1206(7) 0.8104(2) 0.0603(17) Uani 1 1 d . . .
H17 H 0.5530 1.1746 0.8171 0.072 Uiso 1 1 calc R . .
C18 C 0.4461(4) 1.1900(8) 0.7967(3) 0.072(2) Uani 1 1 d . . .
H18 H 0.4458 1.2891 0.7929 0.087 Uiso 1 1 calc R . .
C19 C 0.3820(4) 1.1151(9) 0.7883(2) 0.069(2) Uani 1 1 d . . .
H19 H 0.3370 1.1614 0.7801 0.083 Uiso 1 1 calc R . .
C20 C 0.3861(4) 0.9703(9) 0.7923(2) 0.0673(19) Uani 1 1 d . . .
H20 H 0.3435 0.9149 0.7863 0.081 Uiso 1 1 calc R . .
C21 C 0.4535(3) 0.9065(7) 0.8053(2) 0.0557(15) Uani 1 1 d . . .
H21 H 0.4556 0.8071 0.8075 0.067 Uiso 1 1 calc R . .
C22 C 0.2870(3) 0.6072(5) 0.62593(17) 0.0356(11) Uani 1 1 d . . .
C23 C 0.2231(3) 0.5322(6) 0.60900(19) 0.0408(12) Uani 1 1 d . . .
C24 C 0.2678(3) 0.7499(5) 0.61955(17) 0.0358(11) Uani 1 1 d . A .
C25 C 0.2076(3) 0.3759(6) 0.6019(2) 0.0506(14) Uani 1 1 d . . .
H25 H 0.1564 0.3599 0.6062 0.061 Uiso 1 1 calc R . .
C26 C 0.2142(4) 0.3334(7) 0.5502(3) 0.071(2) Uani 1 1 d . . .
H26A H 0.1791 0.3865 0.5280 0.107 Uiso 1 1 calc R . .
H26B H 0.2047 0.2327 0.5459 0.107 Uiso 1 1 calc R . .
H26C H 0.2631 0.3542 0.5441 0.107 Uiso 1 1 calc R . .
C27 C 0.2552(4) 0.2811(6) 0.6372(3) 0.070(2) Uani 1 1 d . . .
H27A H 0.3053 0.2868 0.6316 0.105 Uiso 1 1 calc R . .
H27B H 0.2382 0.1839 0.6330 0.105 Uiso 1 1 calc R . .
H27C H 0.2524 0.3119 0.6695 0.105 Uiso 1 1 calc R . .
C28 C 0.3115(3) 0.8840(6) 0.62856(18) 0.0427(12) Uani 1 1 d D . .
H28A H 0.2789 0.9552 0.6398 0.051 Uiso 0.530(11) 1 calc PR A 1
H28B H 0.2830 0.9581 0.6090 0.051 Uiso 0.470(11) 1 d PR A 2
C29A C 0.3352(8) 0.9451(15) 0.5845(4) 0.068(4) Uani 0.530(11) 1 d PD A 1
H29A H 0.2933 0.9542 0.5595 0.103 Uiso 0.530(11) 1 calc PR A 1
H29B H 0.3709 0.8827 0.5738 0.103 Uiso 0.530(11) 1 calc PR A 1
H29C H 0.3568 1.0378 0.5919 0.103 Uiso 0.530(11) 1 calc PR A 1
C30A C 0.3779(9) 0.8677(18) 0.6692(5) 0.109(8) Uani 0.530(11) 1 d PD A 1
H30A H 0.3610 0.8665 0.6998 0.163 Uiso 0.530(11) 1 calc PR A 1
H30B H 0.4110 0.9468 0.6681 0.163 Uiso 0.530(11) 1 calc PR A 1
H30C H 0.4031 0.7797 0.6649 0.163 Uiso 0.530(11) 1 calc PR A 1
C29B C 0.3850(6) 0.8740(13) 0.6101(5) 0.054(4) Uani 0.470(11) 1 d PD A 2
H29D H 0.3767 0.8800 0.5755 0.080 Uiso 0.470(11) 1 calc PR A 2
H29E H 0.4082 0.7844 0.6200 0.080 Uiso 0.470(11) 1 calc PR A 2
H29F H 0.4163 0.9515 0.6232 0.080 Uiso 0.470(11) 1 calc PR A 2
C30B C 0.3172(8) 0.9324(13) 0.6796(3) 0.047(3) Uani 0.470(11) 1 d PD A 2
H30D H 0.2720 0.9775 0.6843 0.071 Uiso 0.470(11) 1 calc PR A 2
H30E H 0.3570 0.9997 0.6867 0.071 Uiso 0.470(11) 1 calc PR A 2
H30F H 0.3265 0.8513 0.7008 0.071 Uiso 0.470(11) 1 calc PR A 2
C31 C 0.0923(3) 0.6005(7) 0.5755(2) 0.0499(14) Uani 1 1 d . . .
H31A H 0.0840 0.6156 0.5413 0.075 Uiso 1 1 calc R . .
H31B H 0.0625 0.6660 0.5904 0.075 Uiso 1 1 calc R . .
H31C H 0.0793 0.5039 0.5824 0.075 Uiso 1 1 calc R . .
C32 C 0.1501(3) 0.8801(6) 0.58857(19) 0.0406(12) Uani 1 1 d . . .
C33 C 0.1339(3) 0.9204(6) 0.5415(2) 0.0486(13) Uani 1 1 d . . .
H33 H 0.1544 0.8719 0.5178 0.058 Uiso 1 1 calc R . .
C34 C 0.0870(4) 1.0334(7) 0.5293(3) 0.0637(18) Uani 1 1 d . . .
H34 H 0.0749 1.0616 0.4972 0.076 Uiso 1 1 calc R . .
C35 C 0.0581(4) 1.1042(7) 0.5645(3) 0.070(2) Uani 1 1 d . . .
H35 H 0.0259 1.1804 0.5562 0.084 Uiso 1 1 calc R . .
C36 C 0.0755(4) 1.0650(7) 0.6110(3) 0.068(2) Uani 1 1 d . . .
H36 H 0.0560 1.1153 0.6347 0.082 Uiso 1 1 calc R . .
C37 C 0.1220(3) 0.9511(6) 0.6239(2) 0.0510(14) Uani 1 1 d . . .
H37 H 0.1340 0.9233 0.6561 0.061 Uiso 1 1 calc R . .
C38 C 0.4848(3) 0.2807(7) 0.6818(2) 0.0551(15) Uani 1 1 d . . .
H38 H 0.4415 0.2299 0.6718 0.066 Uiso 1 1 calc R . .
C39 C 0.5472(4) 0.2055(8) 0.6976(2) 0.0643(18) Uani 1 1 d . . .
H39 H 0.5459 0.1060 0.6989 0.077 Uiso 1 1 calc R . .
C40 C 0.6109(4) 0.2764(9) 0.7115(2) 0.071(2) Uani 1 1 d . . .
H40 H 0.6545 0.2271 0.7219 0.086 Uiso 1 1 calc R . .
C41 C 0.6095(3) 0.4224(9) 0.7097(2) 0.0611(18) Uani 1 1 d . . .
H41 H 0.6525 0.4747 0.7190 0.073 Uiso 1 1 calc R . .
C42 C 0.5440(3) 0.4916(7) 0.6940(2) 0.0542(15) Uani 1 1 d . . .
H42 H 0.5433 0.5912 0.6935 0.065 Uiso 1 1 calc R . .
O1W O 0.7589(3) 0.7879(6) 0.99967(18) 0.0745(14) Uani 1 1 d D . .
H1WA H 0.787(3) 0.855(6) 1.013(2) 0.080 Uiso 1 1 d D . .
H1WB H 0.719(2) 0.823(8) 0.983(2) 0.080 Uiso 1 1 d D . .

loop_
_atom_site_aniso_label
_atom_site_aniso_U_11
_atom_site_aniso_U_22
_atom_site_aniso_U_33
_atom_site_aniso_U_23
_atom_site_aniso_U_13
_atom_site_aniso_U_12
Pd1 0.0330(2) 0.0390(2) 0.0384(2) 0.00302(16) 0.00581(16) 0.00243(17)
Pd2 0.0342(2) 0.0372(2) 0.0392(2) 0.00378(16) 0.00634(16) 0.00305(17)
I1 0.0652(3) 0.0558(2) 0.03976(19) 0.00255(17) 0.01028(18) 0.0122(2)
I2 0.0365(2) 0.0704(3) 0.0442(2) 0.00233(18) 0.01111(15) 0.00404(18)
I3 0.0387(2) 0.0826(3) 0.0439(2) 0.00739(19) 0.01031(16) 0.0114(2)
I4 0.0660(3) 0.0720(3) 0.0419(2) 0.00940(19) 0.01361(19) 0.0214(2)
N1 0.029(2) 0.044(2) 0.045(2) -0.003(2) 0.0072(19) -0.0029(19)
N2 0.033(2) 0.039(2) 0.042(2) -0.0002(19) 0.0052(18) 0.0017(19)
N3 0.039(3) 0.051(3) 0.045(2) 0.009(2) 0.007(2) 0.011(2)
N4 0.031(2) 0.041(2) 0.046(2) -0.0032(19) 0.0095(19) -0.0076(19)
N5 0.031(2) 0.034(2) 0.043(2) 0.0015(18) 0.0071(18) 0.0008(18)
N6 0.042(3) 0.049(3) 0.037(2) 0.003(2) 0.005(2) 0.006(2)
C1 0.032(3) 0.038(3) 0.032(2) -0.003(2) 0.005(2) -0.002(2)
C2 0.035(3) 0.035(3) 0.040(3) -0.001(2) 0.013(2) -0.002(2)
C3 0.037(3) 0.038(3) 0.035(2) 0.002(2) 0.009(2) 0.000(2)
C4 0.041(3) 0.038(3) 0.057(3) -0.007(2) 0.016(3) -0.007(2)
C5 0.065(4) 0.038(3) 0.069(4) 0.008(3) 0.014(3) -0.001(3)
C6 0.065(4) 0.046(3) 0.071(4) -0.018(3) 0.024(3) -0.012(3)
C7 0.044(3) 0.031(3) 0.046(3) -0.003(2) 0.004(2) -0.004(2)
C8 0.260(14) 0.083(6) 0.095(7) 0.035(5) -0.092(8) -0.103(8)
C9 0.139(8) 0.066(5) 0.120(7) -0.016(5) 0.068(7) -0.043(5)
C10 0.034(3) 0.055(3) 0.056(3) -0.007(3) 0.003(3) -0.005(3)
C11 0.029(3) 0.044(3) 0.053(3) 0.000(3) 0.007(2) 0.001(2)
C12 0.044(3) 0.054(4) 0.060(4) 0.002(3) 0.017(3) 0.002(3)
C13 0.043(4) 0.049(4) 0.104(6) -0.004(4) 0.021(4) 0.010(3)
C14 0.045(4) 0.053(4) 0.110(6) 0.006(4) -0.015(4) 0.013(3)
C15 0.078(5) 0.070(5) 0.066(4) 0.008(4) -0.022(4) 0.012(4)
C16 0.056(4) 0.056(4) 0.050(3) 0.000(3) -0.002(3) 0.010(3)
C17 0.051(4) 0.058(4) 0.073(4) 0.009(3) 0.014(3) 0.011(3)
C18 0.070(5) 0.072(5) 0.076(5) 0.012(4) 0.014(4) 0.027(4)
C19 0.057(4) 0.095(6) 0.054(4) 0.008(4) 0.004(3) 0.036(4)
C20 0.043(4) 0.106(6) 0.053(4) 0.003(4) 0.006(3) 0.001(4)
C21 0.049(4) 0.064(4) 0.052(3) 0.009(3) 0.000(3) 0.005(3)
C22 0.036(3) 0.034(3) 0.038(3) 0.006(2) 0.011(2) 0.002(2)
C23 0.039(3) 0.042(3) 0.044(3) 0.000(2) 0.014(2) -0.004(2)
C24 0.034(3) 0.036(3) 0.038(3) -0.001(2) 0.009(2) -0.005(2)
C25 0.038(3) 0.042(3) 0.073(4) -0.001(3) 0.012(3) -0.008(3)
C26 0.070(5) 0.054(4) 0.095(5) -0.032(4) 0.026(4) -0.016(4)
C27 0.061(4) 0.036(3) 0.112(6) 0.009(4) 0.014(4) -0.005(3)
C28 0.037(3) 0.036(3) 0.054(3) -0.003(2) 0.005(2) -0.001(2)
C29A 0.075(10) 0.066(9) 0.068(8) -0.002(7) 0.021(7) -0.018(8)
C30A 0.15(2) 0.089(12) 0.076(11) 0.000(9) -0.022(11) -0.059(13)
C29B 0.045(8) 0.039(7) 0.080(10) 0.006(6) 0.021(7) -0.016(6)
C30B 0.053(8) 0.043(7) 0.042(6) -0.012(5) -0.002(6) -0.005(6)
C31 0.031(3) 0.062(4) 0.057(3) -0.008(3) 0.008(3) -0.004(3)
C32 0.033(3) 0.039(3) 0.049(3) -0.005(2) 0.008(2) -0.001(2)
C33 0.043(3) 0.048(3) 0.053(3) 0.000(3) 0.003(3) 0.007(3)
C34 0.061(4) 0.056(4) 0.070(4) 0.009(3) -0.003(3) 0.012(3)
C35 0.044(4) 0.049(4) 0.113(6) -0.010(4) 0.000(4) 0.013(3)
C36 0.048(4) 0.057(4) 0.103(6) -0.032(4) 0.021(4) 0.007(3)
C37 0.043(3) 0.051(3) 0.060(4) -0.013(3) 0.014(3) -0.001(3)
C38 0.051(4) 0.052(4) 0.062(4) 0.004(3) 0.008(3) 0.008(3)
C39 0.066(5) 0.062(4) 0.066(4) 0.011(3) 0.014(4) 0.023(4)
C40 0.061(4) 0.106(6) 0.049(4) 0.011(4) 0.011(3) 0.042(4)
C41 0.038(3) 0.102(6) 0.040(3) -0.002(3) -0.003(3) 0.001(4)
C42 0.049(4) 0.063(4) 0.049(3) 0.003(3) 0.003(3) 0.000(3)
O1W 0.073(4) 0.073(3) 0.076(4) -0.002(3) 0.006(3) -0.005(3)

loop_
_atom_type_symbol
_atom_type_description
_atom_type_scat_dispersion_real
_atom_type_scat_dispersion_imag
_atom_type_scat_source
C C 0.0033 0.0016 'International Tables Vol C Tables 4.2.6.8 and 6.1.1.4'
H H 0.0000 0.0000 'International Tables Vol C Tables 4.2.6.8 and 6.1.1.4'
N N 0.0061 0.0033 'International Tables Vol C Tables 4.2.6.8 and 6.1.1.4'
Pd Pd -0.9988 1.0072 'International Tables Vol C Tables 4.2.6.8 and 6.1.1.4'
I I -0.4742 1.8119 'International Tables Vol C Tables 4.2.6.8 and 6.1.1.4'
O O 0.0106 0.0060 'International Tables Vol C Tables 4.2.6.8 and 6.1.1.4'

loop_
_geom_angle_atom_site_label_1
_geom_angle_atom_site_label_2
_geom_angle_atom_site_label_3
_geom_angle
C1 Pd1 N3 176.2(2)
C1 Pd1 I2 88.78(13)
N3 Pd1 I2 89.10(12)
C1 Pd1 I1 90.27(13)
N3 Pd1 I1 91.86(12)
I2 Pd1 I1 178.97(2)
C22 Pd2 N6 177.0(2)
C22 Pd2 I3 89.43(14)
N6 Pd2 I3 90.19(12)
C22 Pd2 I4 89.33(14)
N6 Pd2 I4 91.09(12)
I3 Pd2 I4 178.42(2)
C2 N1 N2 108.2(4)
C2 N1 C10 130.2(5)
N2 N1 C10 121.6(4)
C3 N2 N1 108.6(4)
C3 N2 C11 130.3(4)
N1 N2 C11 121.1(4)
C21 N3 C17 116.8(5)
C21 N3 Pd1 123.2(4)
C17 N3 Pd1 119.8(4)
C23 N4 N5 108.2(4)
C23 N4 C31 130.8(5)
N5 N4 C31 121.0(4)
C24 N5 N4 108.5(4)
C24 N5 C32 130.9(4)
N4 N5 C32 120.6(4)
C42 N6 C38 117.5(5)
C42 N6 Pd2 123.3(4)
C38 N6 Pd2 119.2(4)
C3 C1 C2 104.5(4)
C3 C1 Pd1 129.6(4)
C2 C1 Pd1 125.8(4)
N1 C2 C1 109.5(4)
N1 C2 C4 118.8(5)
C1 C2 C4 131.6(5)
N2 C3 C1 109.3(4)
N2 C3 C7 117.9(4)
C1 C3 C7 132.7(5)
C2 C4 C5 113.8(5)
C2 C4 C6 110.3(5)
C5 C4 C6 110.2(5)
C8 C7 C3 114.2(5)
C8 C7 C9 111.1(7)
C3 C7 C9 111.5(5)
C12 C11 C16 121.1(5)
C12 C11 N2 120.1(5)
C16 C11 N2 118.9(5)
C11 C12 C13 118.9(6)
C14 C13 C12 120.9(6)
C13 C14 C15 119.9(6)
C14 C15 C16 121.1(7)
C11 C16 C15 118.0(6)
N3 C17 C18 123.4(7)
C17 C18 C19 119.8(7)
C20 C19 C18 117.6(6)
C19 C20 C21 119.3(7)
N3 C21 C20 123.0(7)
C24 C22 C23 104.8(4)
C24 C22 Pd2 129.2(4)
C23 C22 Pd2 125.9(4)
N4 C23 C22 109.5(5)
N4 C23 C25 118.2(5)
C22 C23 C25 132.2(5)
N5 C24 C22 109.1(4)
N5 C24 C28 119.0(4)
C22 C24 C28 131.9(5)
C23 C25 C27 114.2(5)
C23 C25 C26 109.7(5)
C27 C25 C26 110.3(5)
C24 C28 C29A 113.8(6)
C24 C28 C30B 111.9(6)
C29A C28 C30B 134.2(8)
C24 C28 C29B 112.0(6)
C29A C28 C29B 49.3(7)
C30B C28 C29B 114.4(8)
C24 C28 C30A 112.7(7)
C29A C28 C30A 110.4(9)
C30B C28 C30A 52.5(8)
C29B C28 C30A 66.6(9)
C33 C32 C37 121.6(5)
C33 C32 N5 119.4(5)
C37 C32 N5 119.0(5)
C32 C33 C34 119.1(6)
C35 C34 C33 119.6(7)
C36 C35 C34 120.7(6)
C35 C36 C37 120.6(6)
C32 C37 C36 118.4(6)
N6 C38 C39 123.5(6)
C40 C39 C38 119.4(7)
C39 C40 C41 118.0(6)
C40 C41 C42 119.4(7)
N6 C42 C41 122.2(6)

loop_
_geom_bond_atom_site_label_1
_geom_bond_atom_site_label_2
_geom_bond_distance
Pd1 C1 1.983(5)
Pd1 N3 2.116(4)
Pd1 I2 2.6268(6)
Pd1 I1 2.6303(6)
Pd2 C22 1.983(5)
Pd2 N6 2.117(4)
Pd2 I3 2.6215(6)
Pd2 I4 2.6282(6)
N1 C2 1.346(6)
N1 N2 1.358(6)
N1 C10 1.462(6)
N2 C3 1.355(6)
N2 C11 1.444(7)
N3 C21 1.326(8)
N3 C17 1.341(8)
N4 C23 1.348(7)
N4 N5 1.367(6)
N4 C31 1.453(6)
N5 C24 1.354(6)
N5 C32 1.437(7)
N6 C42 1.329(7)
N6 C38 1.329(7)
C1 C3 1.390(7)
C1 C2 1.405(7)
C2 C4 1.523(7)
C3 C7 1.520(7)
C4 C5 1.526(8)
C4 C6 1.534(8)
C7 C8 1.466(9)
C7 C9 1.520(9)
C11 C12 1.380(8)
C11 C16 1.388(8)
C12 C13 1.381(8)
C13 C14 1.363(10)
C14 C15 1.366(10)
C15 C16 1.389(9)
C17 C18 1.358(9)
C18 C19 1.372(10)
C19 C20 1.371(10)
C20 C21 1.385(9)
C22 C24 1.397(7)
C22 C23 1.399(7)
C23 C25 1.509(8)
C24 C28 1.503(7)
C25 C27 1.515(8)
C25 C26 1.545(9)
C28 C29A 1.503(8)
C28 C30B 1.505(8)
C28 C29B 1.541(8)
C28 C30A 1.555(9)
C32 C33 1.375(8)
C32 C37 1.375(7)
C33 C34 1.385(8)
C34 C35 1.379(10)
C35 C36 1.358(10)
C36 C37 1.390(9)
C38 C39 1.371(8)
C39 C40 1.361(10)
C40 C41 1.378(10)
C41 C42 1.390(9)
